data_1563060
loop_
_publ_author_name
'Magott, Michal'
'Gawe\/l, Bart\/lomiej A.'
'Sarewicz, Marcin'
'Reczy\'nski, Mateusz'
'Ogorza\/ly, Karolina'
'Makowski, Wac\/law'
'Pinkowicz, Dawid'

_publ_section_title
;
 Large breathing effect induced by water sorption in a remarkably stable
 nonporous cyanide-bridged coordination polymer
;
_journal_name_full 'Chemical Science'
_journal_paper_doi 10.1039/D1SC02060A
_journal_year 2021
_chemical_formula_sum 'C14 H8 Mn2 Mo N12 O2'
_chemical_formula_weight 582.14
_space_group_IT_number 15
_space_group_name_Hall '-C 2yc'
_space_group_name_H-M_alt 'C 1 2/c 1'
_symmetry_cell_setting monoclinic
_symmetry_Int_Tables_number 15
_symmetry_space_group_name_Hall '-C 2yc'
_symmetry_space_group_name_H-M 'C 1 2/c 1'
_audit_update_record
;
2021-04-07 deposited with the CCDC.	2021-06-01 downloaded from the CCDC.
;
_cell_angle_alpha 90
_cell_angle_beta 119.340(2)
_cell_angle_gamma 90
_cell_formula_units_Z 4
_cell_length_a 16.4048(6)
_cell_length_b 12.9596(6)
_cell_length_c 12.1716(5)
_cell_measurement_temperature 293
_cell_volume 2255.75(17)
_diffrn_ambient_temperature 293
_diffrn_measurement_device_type 'Bruker D8Advance'
_diffrn_radiation_probe x-ray
_diffrn_radiation_type CuKa
_diffrn_radiation_wavelength 1.5418
_exptl_absorpt_coefficient_mu 13.787
_exptl_crystal_density_diffrn 1.714
_exptl_crystal_description powder
_exptl_crystal_F_000 1136
_pd_char_colour orange
_pd_instr_location ' ?'
_pd_meas_2theta_range_inc 0.01
_pd_meas_2theta_range_max 50.005
_pd_meas_2theta_range_min 3.000
_pd_meas_number_of_points 4632
_pd_proc_2theta_range_inc 0.01
_pd_proc_2theta_range_max 39.997
_pd_proc_2theta_range_min 7.009
_pd_proc_ls_background_function '9 Legendre polynoms'
_pd_proc_ls_pref_orient_corr 'March & Dollase'
_pd_proc_ls_profile_function Pseudo-Voigt
_pd_proc_ls_prof_R_factor 0.0250
_pd_proc_ls_prof_wR_expected 0.0488
_pd_proc_ls_prof_wR_factor 0.0380
_refine_ls_goodness_of_fit_all 0.78
_refine_ls_hydrogen_treatment mixed
_refine_ls_number_constraints 0
_refine_ls_number_parameters 37
_refine_ls_R_factor_all 0.0875
_refine_ls_R_factor_gt 0.0875
_refine_ls_shift/su_max 0.0267
_refine_ls_shift/su_mean 0.0295
_refine_ls_weighting_scheme sigma
_refine_ls_wR_factor_all 0.0976
_refine_ls_wR_factor_gt 0.0975
_cod_data_source_file d1sc02060a2.cif
_cod_data_source_block (I)
_cod_depositor_comments
;
The following automatic conversions were performed:

data item '_diffrn_radiation_probe' value 'X-ray' was changed to
'x-ray' in accordance with the
/home/data/users/saulius/crontab/automatic-downloads/rss-feeds/RSC/lib/dictionaries/cif_core.dic
dictionary named 'cif_core.dic' version 2.4.2 last updated on
2011-04-26.

Automatic conversion script
Id: cif_fix_values 7556 2019-12-06 15:28:31Z antanas 
;
_cod_original_cell_volume 2255.73(17)
_cod_database_code 1563060

loop_
_space_group_symop_id
_space_group_symop_operation_xyz
1 x,y,z
2 -x,y,-z+1/2
3 -x,-y,-z
4 x,-y,z+1/2
5 x+1/2,y+1/2,z
6 -x+1/2,y+1/2,-z+1/2
7 -x+1/2,-y+1/2,-z
8 x+1/2,-y+1/2,z+1/2

loop_
_atom_site_label
_atom_site_type_symbol
_atom_site_fract_x
_atom_site_fract_y
_atom_site_fract_z
_atom_site_adp_type
_atom_site_U_iso_or_equiv
_atom_site_site_symmetry_multiplicity
_atom_site_occupancy
_atom_site_calc_flag
_atom_site_refinement_flags
_atom_site_disorder_assembly
_atom_site_disorder_group
Mo1 Mo 0 0.220694 0.25 Uiso 0.057(9) 4 1 d . . .
N1 N 0.1873(4) 0.2962(5) 0.2353(11) Uiso 0.03(2) 8 1 d . . .
N2 N 0.1301(10) 0.1527(8) 0.5484(10) Uiso 0.03(2) 8 1 d . . .
N3 N 0.0961(5) 0.0017(3) 0.2316(9) Uiso 0.03(2) 8 1 d . . .
N4 N 0.0428(7) 0.4200(5) 0.4404(8) Uiso 0.03(2) 8 1 d . . .
C1 C 0.1226(3) 0.2700(4) 0.2396(7) Uiso 0.03(2) 8 1 d . . .
C2 C 0.0901(6) 0.1748(5) 0.4449(6) Uiso 0.03(2) 8 1 d . . .
C3 C 0.0621(3) 0.07655(18) 0.2371(6) Uiso 0.03(2) 8 1 d . . .
C4 C 0.0247(5) 0.3502(3) 0.3756(5) Uiso 0.03(2) 8 1 d . . .
O1 O 0.2016(20) 0.527(2) 0.2045(3) Uiso 0.08(1) 8 1 d . . .
Mn1 Mn 0.2898(5) 0.4000(4) 0.2543(7) Uiso 0.033(1) 8 1 d . . .
N11 N 0.3651(9) 0.2979(7) 0.1889(14) Uiso 0.02(1) 8 1 d . . .
N12 N 0.4088(17) 0.2180(14) 0.066(2) Uiso 0.02(1) 8 1 d . . .
H11 H 0.4352(19) 0.2127(17) 0.018(3) Uiso 0.02 8 1 d . . .
C11 C 0.3938(12) 0.3089(11) 0.1074(17) Uiso 0.02(1) 8 1 d . . .
H12 H 0.3942(12) 0.3723(13) 0.0719(16) Uiso 0.02(1) 8 1 d . . .
C12 C 0.3774(17) 0.1546(11) 0.128(2) Uiso 0.02 8 1 d . . .
H13 H 0.374(2) 0.0845(12) 0.111(3) Uiso 0.01 8 1 d . . .
C13 C 0.3454(13) 0.1966(7) 0.1976(19) Uiso 0.02(1) 8 1 d . . .
H14 H 0.3253(14) 0.1608(5) 0.246(2) Uiso 0.02 8 1 d . . .

loop_
_atom_type_symbol
_atom_type_scat_dispersion_real
_atom_type_scat_dispersion_imag
_atom_type_scat_source
C 0.0181 0.0091 'International Tables Vol C tables 4.2.6.8 and 6.1.1.1'
H 0.0000 0.0000 'International Tables Vol C tables 4.2.6.8 and 6.1.1.1'
Mn -0.5299 2.8052 'International Tables Vol C tables 4.2.6.8 and 6.1.1.1'
Mo -0.0483 2.7339 'International Tables Vol C tables 4.2.6.8 and 6.1.1.1'
N 0.0311 0.0180 'International Tables Vol C tables 4.2.6.8 and 6.1.1.1'
O 0.0492 0.0322 'International Tables Vol C tables 4.2.6.8 and 6.1.1.1'

loop_
_geom_angle_atom_site_label_1
_geom_angle_atom_site_label_2
_geom_angle_atom_site_label_3
_geom_angle_site_symmetry_1
_geom_angle_site_symmetry_2
_geom_angle_site_symmetry_3
_geom_angle
_geom_angle_publ_flag
C1 Mo1 C1 . . 2_555 145.81(18) ?
C1 Mo1 C2 . . . 89.5(3) ?
C1 Mo1 C2 . . 2_555 99.8(4) ?
C1 Mo1 C3 . . . 76.6(2) ?
C1 Mo1 C3 . . 2_555 137.6(2) ?
C1 Mo1 C4 . . . 87.4(3) ?
C1 Mo1 C4 . . 2_555 65.8(3) ?
C1 Mo1 C2 2_555 . . 99.8(4) ?
C1 Mo1 C2 2_555 . 2_555 89.5(3) ?
C1 Mo1 C3 2_555 . . 137.6(2) ?
C1 Mo1 C3 2_555 . 2_555 76.6(2) ?
C1 Mo1 C4 2_555 . . 65.8(3) ?
C1 Mo1 C4 2_555 . 2_555 87.4(3) ?
C2 Mo1 C2 . . 2_555 148.3(3) ?
C2 Mo1 C3 . . . 75.6(3) ?
C2 Mo1 C3 . . 2_555 77.2(3) ?
C2 Mo1 C4 . . . 69.5(2) ?
C2 Mo1 C4 . . 2_555 140.6(2) ?
C2 Mo1 C3 2_555 . . 77.2(3) ?
C2 Mo1 C3 2_555 . 2_555 75.6(3) ?
C2 Mo1 C4 2_555 . . 140.6(2) ?
C2 Mo1 C4 2_555 . 2_555 69.5(2) ?
C3 Mo1 C3 . . 2_555 61.2(2) ?
C3 Mo1 C4 . . . 141.67(19) ?
C3 Mo1 C4 . . 2_555 123.1(3) ?
C3 Mo1 C4 2_555 . . 123.1(3) ?
C3 Mo1 C4 2_555 . 2_555 141.67(19) ?
C4 Mo1 C4 . . 2_555 78.7(2) ?
C1 N1 Mn1 . . . 155.5(8) ?
C2 N2 Mn1 . . 7_556 176.2(11) ?
Mo1 C1 N1 . . . 179.3(8) ?
Mo1 C2 N2 . . . 173.5(12) ?
Mo1 C3 N3 . . . 178.9(5) ?
Mo1 C4 N4 . . . 175.2(9) ?
N1 Mn1 N2 . . 7_556 86.5(6) ?
N1 Mn1 O1 . . . 94.2(9) ?
N1 Mn1 N11 . . . 97.9(5) ?
N2 Mn1 O1 7_556 . . 121.5(6) ?
N2 Mn1 N11 7_556 . . 93.9(6) ?
Mn1 N11 C11 . . . 133.4(10) ?
Mn1 N11 C13 . . . 110.6(16) ?
C11 N11 C13 . . . 110.6(17) ?
H11 N12 C11 . . . 123(3) ?
H11 N12 C12 . . . 139(3) ?
C11 N12 C12 . . . 98(2) ?
N11 C11 N12 . . . 112.8(18) ?
N11 C11 H12 . . . 123(2) ?
N12 C11 H12 . . . 124(3) ?
N12 C12 H13 . . . 118(4) ?
N12 C12 C13 . . . 118.7(16) ?
H13 C12 C13 . . . 123(4) ?
N11 C13 C12 . . . 99(2) ?
N11 C13 H14 . . . 134(2) ?
C12 C13 H14 . . . 125.5(16) ?

loop_
_geom_bond_atom_site_label_1
_geom_bond_atom_site_label_2
_geom_bond_site_symmetry_1
_geom_bond_site_symmetry_2
_geom_bond_distance
_geom_bond_publ_flag
Mo1 C1 . . 2.172(6) ?
Mo1 C1 . 2_555 2.172(6) ?
Mo1 C2 . . 2.175(6) ?
Mo1 C2 . 2_555 2.175(6) ?
Mo1 C3 . . 2.170(4) ?
Mo1 C3 . 2_555 2.170(4) ?
Mo1 C4 . . 2.171(5) ?
Mo1 C4 . 2_555 2.171(5) ?
N1 C1 . . 1.139(12) ?
N1 Mn1 . . 2.076(11) ?
N2 C2 . . 1.136(12) ?
N2 Mn1 . 7_556 2.205(12) ?
N3 C3 . . 1.136(8) ?
N4 C4 . . 1.140(9) ?
Mn1 N11 . . 2.208(19) ?
N11 C11 . . 1.30(3) ?
N11 C13 . . 1.368(16) ?
N12 H11 . . 0.89(5) ?
N12 C11 . . 1.35(3) ?
N12 C12 . . 1.37(4) ?
C11 H12 . . 0.93(2) ?
C12 H13 . . 0.93(2) ?
C12 C13 . . 1.31(4) ?
C13 H14 . . 0.93(4) ?
